data_1553699
loop_
_publ_author_name
'Zheng, Chao'
'Zang, Qiguang'
'Nie, Han'
'Huang, Weitao'
'Zhao, Zujin'
'Qin, Anjun'
'Hu, Rongrong'
'Tang, Ben Zhong'

_publ_section_title
;
 Fluorescence visualization of crystal formation and transformation
 processes of organic luminogens with crystallization-induced emission
 characteristics
;
_journal_issue 1
_journal_name_full 'Materials Chemistry Frontiers'
_journal_page_first 180
_journal_paper_doi 10.1039/C7QM00435D
_journal_volume 2
_journal_year 2018
_chemical_formula_moiety 'C22 H16 N2 O'
_chemical_formula_sum 'C22 H16 N2 O'
_chemical_formula_weight 324.37
_space_group_crystal_system monoclinic
_space_group_IT_number 14
_space_group_name_Hall '-P 2ybc'
_space_group_name_H-M_alt 'P 1 21/c 1'
_atom_sites_solution_hydrogens geom
_atom_sites_solution_primary direct
_atom_sites_solution_secondary difmap
_audit_creation_date 2014-12-15
_audit_creation_method
;
Olex2 1.2
(compiled 2014.03.20 svn.r2914 for OlexSys, GUI svn.r4816)
;
_audit_update_record
;
2016-08-19 deposited with the CCDC.
2017-11-22 downloaded from the CCDC.
;
_cell_angle_alpha 90.00
_cell_angle_beta 95.577(13)
_cell_angle_gamma 90.00
_cell_formula_units_Z 4
_cell_length_a 10.8856(12)
_cell_length_b 5.8214(6)
_cell_length_c 26.159(3)
_cell_measurement_reflns_used 1214
_cell_measurement_temperature 293(2)
_cell_measurement_theta_max 29.6140
_cell_measurement_theta_min 3.1234
_cell_volume 1649.8(3)
_computing_cell_refinement
;
CrysAlisPro, Agilent Technologies,
Version 1.171.35.11 (release 16-05-2011 CrysAlis171 .NET)
(compiled May 16 2011,17:55:39)
;
_computing_data_collection
;
CrysAlisPro, Agilent Technologies,
Version 1.171.35.11 (release 16-05-2011 CrysAlis171 .NET)
(compiled May 16 2011,17:55:39)
;
_computing_data_reduction
;
CrysAlisPro, Agilent Technologies,
Version 1.171.35.11 (release 16-05-2011 CrysAlis171 .NET)
(compiled May 16 2011,17:55:39)
;
_computing_molecular_graphics 'Olex2 (Dolomanov et al., 2009)'
_computing_publication_material 'Olex2 (Dolomanov et al., 2009)'
_computing_structure_refinement 'ShelXL (Sheldrick, 2008)'
_computing_structure_solution 'ShelXS (Sheldrick, 2008)'
_diffrn_ambient_temperature 293.15
_diffrn_detector_area_resol_mean 10.3592
_diffrn_measured_fraction_theta_full 0.998
_diffrn_measured_fraction_theta_max 0.998
_diffrn_measurement_device_type 'Xcalibur, Atlas, Gemini ultra'
_diffrn_measurement_method '\w scans'
_diffrn_orient_matrix_UB_11 -0.0502910000
_diffrn_orient_matrix_UB_12 0.0650347000
_diffrn_orient_matrix_UB_13 0.0074854000
_diffrn_orient_matrix_UB_21 -0.0074288000
_diffrn_orient_matrix_UB_22 0.0521032000
_diffrn_orient_matrix_UB_23 -0.0246296000
_diffrn_orient_matrix_UB_31 -0.0412319000
_diffrn_orient_matrix_UB_32 -0.0888730000
_diffrn_orient_matrix_UB_33 -0.0089579000
_diffrn_radiation_monochromator graphite
_diffrn_radiation_type MoK\a
_diffrn_radiation_wavelength 0.71073
_diffrn_reflns_av_R_equivalents 0.0445
_diffrn_reflns_av_unetI/netI 0.0508
_diffrn_reflns_limit_h_max 10
_diffrn_reflns_limit_h_min -13
_diffrn_reflns_limit_k_max 7
_diffrn_reflns_limit_k_min -6
_diffrn_reflns_limit_l_max 31
_diffrn_reflns_limit_l_min -31
_diffrn_reflns_number 6398
_diffrn_reflns_theta_full 25.35
_diffrn_reflns_theta_max 25.35
_diffrn_reflns_theta_min 3.13
_diffrn_source 'Enhance (Mo) X-ray Source'
_exptl_absorpt_coefficient_mu 0.081
_exptl_absorpt_correction_T_max 1.00000
_exptl_absorpt_correction_T_min 0.37556
_exptl_absorpt_correction_type multi-scan
_exptl_absorpt_process_details
;
CrysAlisPro, Agilent Technologies,
Version 1.171.35.11 (release 16-05-2011 CrysAlis171 .NET)
(compiled May 16 2011,17:55:39)
Empirical absorption correction using spherical harmonics,
 implemented in SCALE3 ABSPACK scaling algorithm.
;
_exptl_crystal_colour yellow
_exptl_crystal_colour_primary yellow
_exptl_crystal_density_diffrn 1.306
_exptl_crystal_density_method 'not measured'
_exptl_crystal_description needle
_exptl_crystal_F_000 680
_exptl_crystal_size_max 0.48
_exptl_crystal_size_mid 0.23
_exptl_crystal_size_min 0.2
_refine_diff_density_max 0.196
_refine_diff_density_min -0.192
_refine_diff_density_rms 0.041
_refine_ls_extinction_method none
_refine_ls_goodness_of_fit_ref 1.035
_refine_ls_hydrogen_treatment constr
_refine_ls_matrix_type full
_refine_ls_number_parameters 226
_refine_ls_number_reflns 2992
_refine_ls_number_restraints 0
_refine_ls_restrained_S_all 1.035
_refine_ls_R_factor_all 0.0968
_refine_ls_R_factor_gt 0.0576
_refine_ls_shift/su_max 0.000
_refine_ls_shift/su_mean 0.000
_refine_ls_structure_factor_coef Fsqd
_refine_ls_weighting_details 'calc w=1/[\s^2^(Fo^2^)+(0.0650P)^2^+0.4401P] where P=(Fo^2^+2Fc^2^)/3'
_refine_ls_weighting_scheme calc
_refine_ls_wR_factor_gt 0.1377
_refine_ls_wR_factor_ref 0.1653
_reflns_number_gt 1907
_reflns_number_total 2992
_reflns_threshold_expression >2sigma(I)
_cod_data_source_file c7qm00435d3.cif
_cod_data_source_block 141212_cm_c
_cod_original_cell_volume 1649.9(3)
_cod_database_code 1553699
_chemical_oxdiff_formula 'c10 h10 n2'
_reflns_odcompleteness_completeness 99.54
_reflns_odcompleteness_iscentric 1
_reflns_odcompleteness_theta 26.32
_olex2_refinement_description
;
1. Fixed Uiso
 At 1.2 times of:
  All C(H) groups, All N(H) groups
2.a Aromatic/amide H refined with riding coordinates:
 N1(H1), C2(H2), C3(H3), C4(H4), C5(H5), C9(H9), C12(H12), C13(H13), C14(H14),
 C15(H15), C16(H16), C18(H18), C19(H19), C20(H20), C21(H21), C22(H22)
;

loop_
_space_group_symop_id
_space_group_symop_operation_xyz
1 'x, y, z'
2 '-x, y+1/2, -z+1/2'
3 '-x, -y, -z'
4 'x, -y-1/2, z-1/2'

loop_
_atom_site_label
_atom_site_type_symbol
_atom_site_fract_x
_atom_site_fract_y
_atom_site_fract_z
_atom_site_U_iso_or_equiv
_atom_site_adp_type
_atom_site_occupancy
_atom_site_calc_flag
_atom_site_refinement_flags_posn
O1 O 0.18335(16) 0.7724(3) 0.20196(7) 0.0571(5) Uani 1 d .
N1 N 0.08101(18) 0.4304(4) 0.15219(8) 0.0462(5) Uani 1 d .
H1 H 0.0823 0.5222 0.1780 0.055 Uiso 1 calc R
N2 N 0.07300(19) 0.1428(3) 0.06771(8) 0.0481(6) Uani 1 d .
C1 C 0.0039(2) 0.2435(4) 0.15028(10) 0.0448(6) Uani 1 d .
C2 C -0.0691(2) 0.1982(5) 0.18968(11) 0.0559(7) Uani 1 d .
H2 H -0.0686 0.2969 0.2176 0.067 Uiso 1 calc R
C3 C -0.1419(3) 0.0063(5) 0.18682(12) 0.0650(8) Uani 1 d .
H3 H -0.1907 -0.0256 0.2132 0.078 Uiso 1 calc R
C4 C -0.1441(3) -0.1411(5) 0.14517(13) 0.0659(8) Uani 1 d .
H4 H -0.1939 -0.2712 0.1440 0.079 Uiso 1 calc R
C5 C -0.0735(2) -0.0968(5) 0.10582(12) 0.0576(7) Uani 1 d .
H5 H -0.0757 -0.1956 0.0778 0.069 Uiso 1 calc R
C6 C 0.0021(2) 0.0981(4) 0.10794(10) 0.0448(6) Uani 1 d .
C7 C 0.1439(2) 0.3240(4) 0.07101(9) 0.0419(6) Uani 1 d .
C8 C 0.1543(2) 0.4745(4) 0.11507(9) 0.0399(6) Uani 1 d .
C9 C 0.2389(2) 0.6558(4) 0.12150(9) 0.0447(6) Uani 1 d .
H9 H 0.2885 0.6860 0.0953 0.054 Uiso 1 calc R
C10 C 0.2523(2) 0.7936(4) 0.16539(9) 0.0426(6) Uani 1 d .
C11 C 0.3491(2) 0.9762(4) 0.17136(9) 0.0428(6) Uani 1 d .
C12 C 0.3372(2) 1.1543(4) 0.20568(10) 0.0505(7) Uani 1 d .
H12 H 0.2684 1.1597 0.2241 0.061 Uiso 1 calc R
C13 C 0.4261(3) 1.3240(5) 0.21284(11) 0.0612(8) Uani 1 d .
H13 H 0.4169 1.4431 0.2359 0.073 Uiso 1 calc R
C14 C 0.5271(3) 1.3162(5) 0.18606(12) 0.0651(8) Uani 1 d .
H14 H 0.5868 1.4306 0.1906 0.078 Uiso 1 calc R
C15 C 0.5413(3) 1.1397(5) 0.15227(11) 0.0630(8) Uani 1 d .
H15 H 0.6110 1.1339 0.1344 0.076 Uiso 1 calc R
C16 C 0.4522(2) 0.9707(5) 0.14479(10) 0.0522(7) Uani 1 d .
H16 H 0.4620 0.8525 0.1216 0.063 Uiso 1 calc R
C17 C 0.2188(2) 0.3688(4) 0.02765(9) 0.0431(6) Uani 1 d .
C18 C 0.3035(3) 0.2090(5) 0.01447(10) 0.0571(7) Uani 1 d .
H18 H 0.3125 0.0719 0.0327 0.069 Uiso 1 calc R
C19 C 0.3748(3) 0.2485(5) -0.02508(11) 0.0665(9) Uani 1 d .
H19 H 0.4326 0.1399 -0.0331 0.080 Uiso 1 calc R
C20 C 0.3609(3) 0.4489(5) -0.05274(11) 0.0642(8) Uani 1 d .
H20 H 0.4101 0.4776 -0.0792 0.077 Uiso 1 calc R
C21 C 0.2740(3) 0.6066(5) -0.04121(11) 0.0629(8) Uani 1 d .
H21 H 0.2623 0.7395 -0.0608 0.075 Uiso 1 calc R
C22 C 0.2043(3) 0.5697(4) -0.00107(10) 0.0556(7) Uani 1 d .
H22 H 0.1471 0.6794 0.0070 0.067 Uiso 1 calc R

loop_
_atom_site_aniso_label
_atom_site_aniso_U_11
_atom_site_aniso_U_22
_atom_site_aniso_U_33
_atom_site_aniso_U_23
_atom_site_aniso_U_13
_atom_site_aniso_U_12
O1 0.0634(12) 0.0654(12) 0.0457(11) -0.0117(9) 0.0217(9) -0.0061(10)
N1 0.0516(12) 0.0482(12) 0.0399(12) -0.0069(10) 0.0109(10) 0.0014(10)
N2 0.0544(13) 0.0447(12) 0.0449(13) -0.0011(10) 0.0041(10) 0.0037(11)
C1 0.0405(14) 0.0468(14) 0.0473(15) 0.0018(13) 0.0057(11) 0.0051(12)
C2 0.0499(16) 0.0633(17) 0.0560(17) 0.0001(14) 0.0125(13) -0.0007(14)
C3 0.0519(17) 0.078(2) 0.067(2) 0.0089(17) 0.0147(15) -0.0054(16)
C4 0.0539(18) 0.0636(18) 0.080(2) 0.0055(17) 0.0072(16) -0.0084(15)
C5 0.0564(17) 0.0509(16) 0.0651(19) -0.0049(14) 0.0043(14) -0.0020(14)
C6 0.0428(14) 0.0447(14) 0.0465(15) -0.0009(12) 0.0027(11) 0.0032(12)
C7 0.0450(14) 0.0427(14) 0.0377(14) 0.0008(11) 0.0018(11) 0.0090(12)
C8 0.0460(14) 0.0386(13) 0.0355(13) 0.0012(11) 0.0062(11) 0.0048(12)
C9 0.0537(15) 0.0471(14) 0.0348(14) -0.0028(11) 0.0120(11) 0.0015(12)
C10 0.0471(14) 0.0421(13) 0.0393(14) 0.0004(11) 0.0075(11) 0.0066(12)
C11 0.0512(15) 0.0429(14) 0.0343(13) 0.0019(11) 0.0042(11) 0.0063(12)
C12 0.0576(16) 0.0484(15) 0.0450(15) -0.0038(13) 0.0021(13) 0.0080(14)
C13 0.082(2) 0.0465(16) 0.0537(18) -0.0088(14) -0.0007(16) 0.0024(16)
C14 0.080(2) 0.0547(17) 0.0590(19) 0.0035(15) -0.0005(16) -0.0181(16)
C15 0.0620(18) 0.075(2) 0.0528(18) 0.0082(16) 0.0107(14) -0.0084(16)
C16 0.0606(17) 0.0513(15) 0.0458(16) -0.0051(13) 0.0112(13) -0.0013(14)
C17 0.0550(15) 0.0407(14) 0.0333(13) -0.0034(11) 0.0021(11) 0.0010(12)
C18 0.0757(19) 0.0501(15) 0.0470(16) 0.0039(13) 0.0123(14) 0.0149(15)
C19 0.082(2) 0.0634(19) 0.0578(18) -0.0016(16) 0.0239(16) 0.0164(17)
C20 0.080(2) 0.0658(19) 0.0498(17) 0.0013(15) 0.0225(15) -0.0017(17)
C21 0.094(2) 0.0490(16) 0.0466(17) 0.0075(14) 0.0123(15) 0.0047(16)
C22 0.0737(19) 0.0473(15) 0.0468(16) 0.0004(13) 0.0108(14) 0.0081(14)

loop_
_atom_type_symbol
_atom_type_description
_atom_type_scat_dispersion_real
_atom_type_scat_dispersion_imag
_atom_type_scat_source
C C 0.0033 0.0016 'International Tables Vol C Tables 4.2.6.8 and 6.1.1.4'
H H 0.0000 0.0000 'International Tables Vol C Tables 4.2.6.8 and 6.1.1.4'
N N 0.0061 0.0033 'International Tables Vol C Tables 4.2.6.8 and 6.1.1.4'
O O 0.0106 0.0060 'International Tables Vol C Tables 4.2.6.8 and 6.1.1.4'

loop_
_geom_angle_atom_site_label_1
_geom_angle_atom_site_label_2
_geom_angle_atom_site_label_3
_geom_angle
C1 N1 H1 119.0
C8 N1 H1 119.0
C8 N1 C1 122.0(2)
C7 N2 C6 118.1(2)
N1 C1 C2 121.1(2)
N1 C1 C6 118.2(2)
C2 C1 C6 120.7(2)
C1 C2 H2 120.5
C3 C2 C1 119.1(3)
C3 C2 H2 120.5
C2 C3 H3 119.5
C2 C3 C4 121.0(3)
C4 C3 H3 119.5
C3 C4 H4 119.8
C5 C4 C3 120.4(3)
C5 C4 H4 119.8
C4 C5 H5 120.2
C4 C5 C6 119.6(3)
C6 C5 H5 120.2
N2 C6 C1 121.5(2)
N2 C6 C5 119.3(2)
C1 C6 C5 119.2(2)
N2 C7 C8 122.9(2)
N2 C7 C17 117.2(2)
C8 C7 C17 119.9(2)
N1 C8 C7 117.2(2)
N1 C8 C9 119.2(2)
C9 C8 C7 123.5(2)
C8 C9 H9 118.4
C10 C9 C8 123.1(2)
C10 C9 H9 118.4
O1 C10 C9 122.5(2)
O1 C10 C11 116.7(2)
C9 C10 C11 120.7(2)
C12 C11 C10 119.3(2)
C16 C11 C10 122.1(2)
C16 C11 C12 118.5(2)
C11 C12 H12 119.6
C13 C12 C11 120.9(3)
C13 C12 H12 119.6
C12 C13 H13 120.1
C14 C13 C12 119.8(3)
C14 C13 H13 120.1
C13 C14 H14 119.9
C13 C14 C15 120.2(3)
C15 C14 H14 119.9
C14 C15 H15 119.9
C14 C15 C16 120.2(3)
C16 C15 H15 119.9
C11 C16 C15 120.5(3)
C11 C16 H16 119.8
C15 C16 H16 119.8
C18 C17 C7 120.2(2)
C18 C17 C22 118.4(2)
C22 C17 C7 121.3(2)
C17 C18 H18 119.4
C19 C18 C17 121.1(3)
C19 C18 H18 119.4
C18 C19 H19 120.1
C18 C19 C20 119.9(3)
C20 C19 H19 120.1
C19 C20 H20 120.1
C21 C20 C19 119.7(3)
C21 C20 H20 120.1
C20 C21 H21 119.7
C22 C21 C20 120.5(3)
C22 C21 H21 119.7
C17 C22 H22 119.9
C21 C22 C17 120.2(2)
C21 C22 H22 119.9

loop_
_geom_bond_atom_site_label_1
_geom_bond_atom_site_label_2
_geom_bond_distance
O1 C10 1.278(3)
N1 H1 0.8600
N1 C1 1.372(3)
N1 C8 1.340(3)
N2 C6 1.389(3)
N2 C7 1.305(3)
C1 C2 1.387(3)
C1 C6 1.393(3)
C2 H2 0.9300
C2 C3 1.367(4)
C3 H3 0.9300
C3 C4 1.385(4)
C4 H4 0.9300
C4 C5 1.368(4)
C5 H5 0.9300
C5 C6 1.399(4)
C7 C8 1.443(3)
C7 C17 1.482(3)
C8 C9 1.400(3)
C9 H9 0.9300
C9 C10 1.396(3)
C10 C11 1.495(3)
C11 C12 1.386(3)
C11 C16 1.377(3)
C12 H12 0.9300
C12 C13 1.384(4)
C13 H13 0.9300
C13 C14 1.361(4)
C14 H14 0.9300
C14 C15 1.374(4)
C15 H15 0.9300
C15 C16 1.381(4)
C16 H16 0.9300
C17 C18 1.377(3)
C17 C22 1.391(3)
C18 H18 0.9300
C18 C19 1.372(4)
C19 H19 0.9300
C19 C20 1.373(4)
C20 H20 0.9300
C20 C21 1.373(4)
C21 H21 0.9300
C21 C22 1.371(4)
C22 H22 0.9300
